data_2237357
loop_
_publ_author_name
'Royappa, Andrew D.'
'Golen, James A.'
'Rheingold, Arnold L.'
'Royappa, A. Timothy'

_publ_section_title
;
 \m-Oxalato-bis[bis(triphenylphosphine)copper(I)] dichloromethane
 disolvate
;
_journal_coeditor_code LH5575
_journal_issue 2
_journal_name_full 'Acta Crystallographica Section E'
_journal_page_first m126
_journal_paper_doi 10.1107/S1600536813002080
_journal_volume 69
_journal_year 2013
_chemical_formula_iupac '[Cu2 (C2 O4) (C18 H15 P)4], 2C H2 Cl2'
_chemical_formula_moiety 'C74 H60 Cu2 O4 P4, 2(C H2 Cl2)'
_chemical_formula_sum 'C76 H64 Cl4 Cu2 O4 P4'
_chemical_formula_weight 1434.03
_chemical_name_systematic
;
\m-Oxalato-bis[bis(triphenylphosphine)copper(I)] dichloromethane disolvate
;
_space_group_IT_number 14
_symmetry_cell_setting monoclinic
_symmetry_space_group_name_Hall '-P 2ybc'
_symmetry_space_group_name_H-M 'P 1 21/c 1'
_atom_sites_solution_hydrogens geom
_atom_sites_solution_primary direct
_atom_sites_solution_secondary difmap
_audit_creation_method SHELXL-97
_cell_angle_alpha 90.00
_cell_angle_beta 109.2550(10)
_cell_angle_gamma 90.00
_cell_formula_units_Z 2
_cell_length_a 13.4735(4)
_cell_length_b 14.7294(4)
_cell_length_c 18.2282(6)
_cell_measurement_reflns_used 8477
_cell_measurement_temperature 100(2)
_cell_measurement_theta_max 26.36
_cell_measurement_theta_min 2.67
_cell_volume 3415.14(18)
_computing_cell_refinement 'SAINT (Bruker, 2007)'
_computing_data_collection 'APEX2 (Bruker, 2007)'
_computing_data_reduction 'SAINT (Bruker, 2007)'
_computing_molecular_graphics 'PLATON (Spek, 2009)'
_computing_publication_material 'SHELXTL (Sheldrick, 2008) and CHEMDRAW (Cambridgesoft, 2003)'
_computing_structure_refinement 'SHELXL97 (Sheldrick, 2008)'
_computing_structure_solution 'SHELXS97 (Sheldrick, 2008)'
_diffrn_ambient_temperature 100(2)
_diffrn_measured_fraction_theta_full 0.998
_diffrn_measured_fraction_theta_max 0.990
_diffrn_measurement_device_type 'Bruker Kappa diffractometer equipped with a Photon100 CMOS detector'
_diffrn_measurement_method '\f and \w scans'
_diffrn_radiation_monochromator 'doubly curved mirrors'
_diffrn_radiation_source 'high-brilliance I\mS microsource'
_diffrn_radiation_type MoK\a
_diffrn_radiation_wavelength 0.71073
_diffrn_reflns_av_R_equivalents 0.0527
_diffrn_reflns_av_sigmaI/netI 0.0457
_diffrn_reflns_limit_h_max 16
_diffrn_reflns_limit_h_min -16
_diffrn_reflns_limit_k_max 18
_diffrn_reflns_limit_k_min -18
_diffrn_reflns_limit_l_max 21
_diffrn_reflns_limit_l_min -22
_diffrn_reflns_number 27318
_diffrn_reflns_theta_full 25.00
_diffrn_reflns_theta_max 26.43
_diffrn_reflns_theta_min 2.67
_diffrn_standards_decay_% 0
_diffrn_standards_interval_count 0
_diffrn_standards_interval_time 0
_diffrn_standards_number 0
_exptl_absorpt_coefficient_mu 0.923
_exptl_absorpt_correction_T_max 0.8370
_exptl_absorpt_correction_T_min 0.7693
_exptl_absorpt_correction_type multi-scan
_exptl_absorpt_process_details '(SADABS; Bruker, 2007)'
_exptl_crystal_colour colourless
_exptl_crystal_density_diffrn 1.395
_exptl_crystal_density_method 'not measured'
_exptl_crystal_description block
_exptl_crystal_F_000 1476
_exptl_crystal_size_max 0.30
_exptl_crystal_size_mid 0.25
_exptl_crystal_size_min 0.20
_refine_diff_density_max 0.826
_refine_diff_density_min -0.546
_refine_ls_extinction_method none
_refine_ls_goodness_of_fit_ref 1.012
_refine_ls_hydrogen_treatment constr
_refine_ls_matrix_type full
_refine_ls_number_parameters 406
_refine_ls_number_reflns 6960
_refine_ls_number_restraints 0
_refine_ls_restrained_S_all 1.012
_refine_ls_R_factor_all 0.0493
_refine_ls_R_factor_gt 0.0354
_refine_ls_shift/su_max 0.002
_refine_ls_shift/su_mean 0.000
_refine_ls_structure_factor_coef Fsqd
_refine_ls_weighting_details 'calc w=1/[\s^2^(Fo^2^)+(0.0382P)^2^+2.6822P] where P=(Fo^2^+2Fc^2^)/3'
_refine_ls_weighting_scheme calc
_refine_ls_wR_factor_gt 0.0817
_refine_ls_wR_factor_ref 0.0875
_reflns_number_gt 5738
_reflns_number_total 6960
_reflns_threshold_expression I>2\s(I)
_cod_data_source_file lh5575.cif
_cod_data_source_block I
_cod_original_sg_symbol_H-M 'P 21/c'
_cod_database_code 2237357
_cod_database_fobs_code 2237357

loop_
_symmetry_equiv_pos_as_xyz
'x, y, z'
'-x, y+1/2, -z+1/2'
'-x, -y, -z'
'x, -y-1/2, z-1/2'

loop_
_atom_site_type_symbol
_atom_site_label
_atom_site_fract_x
_atom_site_fract_y
_atom_site_fract_z
_atom_site_U_iso_or_equiv
_atom_site_adp_type
_atom_site_calc_flag
_atom_site_refinement_flags
_atom_site_occupancy
_atom_site_symmetry_multiplicity
Cu Cu1 0.125878(19) 0.366123(17) 0.583149(14) 0.01365(8) Uani d . 1 1
P P1 0.07910(4) 0.22305(4) 0.55130(3) 0.01249(12) Uani d . 1 1
P P2 0.28337(4) 0.41243(4) 0.65979(3) 0.01340(12) Uani d . 1 1
O O1 0.10808(11) 0.44751(10) 0.48437(8) 0.0150(3) Uani d . 1 1
O O2 -0.00215(11) 0.44403(10) 0.58463(8) 0.0159(3) Uani d . 1 1
C C1 0.03183(15) 0.50110(14) 0.47093(11) 0.0122(4) Uani d . 1 1
C C2 0.18062(16) 0.13501(14) 0.57999(11) 0.0137(4) Uani d . 1 1
C C3 0.25280(17) 0.13802(15) 0.65523(12) 0.0171(4) Uani d . 1 1
H H3A 0.2519 0.1878 0.6881 0.021 Uiso calc R 1 1
C C4 0.32562(17) 0.06921(16) 0.68236(12) 0.0210(5) Uani d . 1 1
H H4A 0.3737 0.0716 0.7339 0.025 Uiso calc R 1 1
C C5 0.32864(17) -0.00325(15) 0.63458(13) 0.0207(5) Uani d . 1 1
H H5A 0.3779 -0.0510 0.6535 0.025 Uiso calc R 1 1
C C6 0.25906(17) -0.00560(15) 0.55883(13) 0.0193(5) Uani d . 1 1
H H6A 0.2621 -0.0543 0.5255 0.023 Uiso calc R 1 1
C C7 0.18551(17) 0.06262(14) 0.53183(12) 0.0158(4) Uani d . 1 1
H H7A 0.1379 0.0602 0.4801 0.019 Uiso calc R 1 1
C C8 -0.01994(16) 0.17979(14) 0.59146(11) 0.0149(4) Uani d . 1 1
C C9 -0.01072(18) 0.09664(15) 0.62985(12) 0.0189(5) Uani d . 1 1
H H9A 0.0494 0.0597 0.6366 0.023 Uiso calc R 1 1
C C10 -0.08918(19) 0.06765(16) 0.65827(13) 0.0247(5) Uani d . 1 1
H H10A -0.0819 0.0114 0.6850 0.030 Uiso calc R 1 1
C C11 -0.17783(19) 0.12024(16) 0.64786(13) 0.0244(5) Uani d . 1 1
H H11A -0.2318 0.0999 0.6668 0.029 Uiso calc R 1 1
C C12 -0.18743(18) 0.20289(17) 0.60956(13) 0.0246(5) Uani d . 1 1
H H12A -0.2485 0.2389 0.6019 0.029 Uiso calc R 1 1
C C13 -0.10859(17) 0.23327(15) 0.58236(12) 0.0197(5) Uani d . 1 1
H H13A -0.1150 0.2907 0.5575 0.024 Uiso calc R 1 1
C C14 0.01648(16) 0.20439(14) 0.44683(11) 0.0141(4) Uani d . 1 1
C C15 -0.05785(17) 0.13649(15) 0.41739(12) 0.0179(4) Uani d . 1 1
H H15A -0.0780 0.0982 0.4520 0.021 Uiso calc R 1 1
C C16 -0.10276(19) 0.12437(15) 0.33775(12) 0.0219(5) Uani d . 1 1
H H16A -0.1545 0.0787 0.3180 0.026 Uiso calc R 1 1
C C17 -0.07221(19) 0.17883(16) 0.28711(12) 0.0240(5) Uani d . 1 1
H H17A -0.1021 0.1698 0.2326 0.029 Uiso calc R 1 1
C C18 0.00167(19) 0.24642(16) 0.31567(13) 0.0243(5) Uani d . 1 1
H H18A 0.0226 0.2836 0.2807 0.029 Uiso calc R 1 1
C C19 0.04551(17) 0.26022(15) 0.39536(12) 0.0179(4) Uani d . 1 1
H H19A 0.0951 0.3076 0.4148 0.021 Uiso calc R 1 1
C C20 0.31334(16) 0.41751(14) 0.76456(11) 0.0148(4) Uani d . 1 1
C C21 0.25409(18) 0.36501(15) 0.79846(13) 0.0203(5) Uani d . 1 1
H H21A 0.1967 0.3301 0.7666 0.024 Uiso calc R 1 1
C C22 0.27853(19) 0.36349(16) 0.87860(13) 0.0241(5) Uani d . 1 1
H H22A 0.2380 0.3274 0.9014 0.029 Uiso calc R 1 1
C C23 0.36174(19) 0.41440(16) 0.92545(12) 0.0226(5) Uani d . 1 1
H H23A 0.3788 0.4127 0.9803 0.027 Uiso calc R 1 1
C C24 0.41993(18) 0.46772(16) 0.89227(12) 0.0221(5) Uani d . 1 1
H H24A 0.4766 0.5031 0.9245 0.027 Uiso calc R 1 1
C C25 0.39610(17) 0.46986(15) 0.81225(12) 0.0181(4) Uani d . 1 1
H H25A 0.4361 0.5070 0.7898 0.022 Uiso calc R 1 1
C C26 0.38700(16) 0.34037(14) 0.64731(12) 0.0147(4) Uani d . 1 1
C C27 0.46538(17) 0.29877(15) 0.70808(13) 0.0195(5) Uani d . 1 1
H H27A 0.4705 0.3108 0.7604 0.023 Uiso calc R 1 1
C C28 0.53603(19) 0.23968(16) 0.69202(15) 0.0269(5) Uani d . 1 1
H H28A 0.5885 0.2106 0.7335 0.032 Uiso calc R 1 1
C C29 0.53046(19) 0.22288(16) 0.61622(15) 0.0285(6) Uani d . 1 1
H H29A 0.5793 0.1828 0.6056 0.034 Uiso calc R 1 1
C C30 0.4533(2) 0.26483(16) 0.55562(14) 0.0272(5) Uani d . 1 1
H H30A 0.4499 0.2541 0.5035 0.033 Uiso calc R 1 1
C C31 0.38112(18) 0.32224(16) 0.57094(12) 0.0216(5) Uani d . 1 1
H H31A 0.3273 0.3494 0.5292 0.026 Uiso calc R 1 1
C C32 0.31737(17) 0.52613(14) 0.63571(11) 0.0170(4) Uani d . 1 1
C C33 0.24358(19) 0.59455(16) 0.62971(13) 0.0246(5) Uani d . 1 1
H H33A 0.1800 0.5811 0.6393 0.029 Uiso calc R 1 1
C C34 0.2629(2) 0.68252(17) 0.60975(15) 0.0343(6) Uani d . 1 1
H H34A 0.2128 0.7291 0.6063 0.041 Uiso calc R 1 1
C C35 0.3542(2) 0.70211(18) 0.59500(15) 0.0372(7) Uani d . 1 1
H H35A 0.3667 0.7619 0.5807 0.045 Uiso calc R 1 1
C C36 0.4276(2) 0.63505(18) 0.60101(15) 0.0340(6) Uani d . 1 1
H H36A 0.4910 0.6490 0.5913 0.041 Uiso calc R 1 1
C C37 0.40962(19) 0.54707(16) 0.62126(13) 0.0245(5) Uani d . 1 1
H H37A 0.4606 0.5012 0.6252 0.029 Uiso calc R 1 1
Cl Cl1 0.26132(6) 0.38380(5) 0.35916(4) 0.04137(18) Uani d . 1 1
Cl Cl2 0.32029(5) 0.57549(5) 0.36247(4) 0.04004(17) Uani d . 1 1
C C38 0.2329(3) 0.4967(2) 0.3772(3) 0.0854(16) Uani d . 1 1
H H38B 0.1610 0.5118 0.3428 0.102 Uiso calc R 1 1
H H38A 0.2337 0.5015 0.4316 0.102 Uiso calc R 1 1

loop_
_atom_site_aniso_label
_atom_site_aniso_U_11
_atom_site_aniso_U_22
_atom_site_aniso_U_33
_atom_site_aniso_U_12
_atom_site_aniso_U_13
_atom_site_aniso_U_23
Cu1 0.01215(14) 0.01202(14) 0.01490(13) 0.00153(10) 0.00195(10) 0.00055(10)
P1 0.0126(3) 0.0118(3) 0.0126(2) 0.0010(2) 0.0035(2) 0.00036(19)
P2 0.0116(3) 0.0140(3) 0.0135(2) 0.0009(2) 0.0027(2) -0.0001(2)
O1 0.0134(7) 0.0150(7) 0.0178(7) 0.0033(6) 0.0065(6) 0.0027(6)
O2 0.0168(8) 0.0157(7) 0.0163(7) 0.0029(6) 0.0070(6) 0.0035(6)
C1 0.0108(10) 0.0102(10) 0.0142(9) -0.0025(8) 0.0021(8) -0.0034(8)
C2 0.0128(10) 0.0138(10) 0.0161(10) 0.0008(8) 0.0071(8) 0.0040(8)
C3 0.0175(11) 0.0155(11) 0.0178(10) 0.0000(9) 0.0052(8) -0.0012(8)
C4 0.0169(11) 0.0255(12) 0.0172(10) 0.0022(9) 0.0010(9) 0.0031(9)
C5 0.0147(11) 0.0189(11) 0.0289(11) 0.0047(9) 0.0079(9) 0.0070(9)
C6 0.0205(11) 0.0160(11) 0.0246(11) 0.0016(9) 0.0119(9) -0.0007(9)
C7 0.0150(10) 0.0173(11) 0.0165(10) -0.0006(9) 0.0070(8) 0.0001(8)
C8 0.0151(10) 0.0170(11) 0.0121(9) -0.0026(9) 0.0038(8) -0.0031(8)
C9 0.0204(11) 0.0182(11) 0.0201(10) -0.0006(9) 0.0092(9) -0.0009(9)
C10 0.0322(14) 0.0218(12) 0.0230(11) -0.0067(10) 0.0131(10) 0.0004(9)
C11 0.0248(13) 0.0285(13) 0.0248(12) -0.0102(10) 0.0148(10) -0.0090(10)
C12 0.0174(12) 0.0282(13) 0.0299(12) -0.0016(10) 0.0103(10) -0.0094(10)
C13 0.0183(11) 0.0191(12) 0.0223(11) -0.0003(9) 0.0077(9) -0.0035(9)
C14 0.0131(10) 0.0143(10) 0.0144(9) 0.0040(8) 0.0039(8) -0.0001(8)
C15 0.0184(11) 0.0163(11) 0.0170(10) 0.0003(9) 0.0032(8) 0.0023(8)
C16 0.0226(12) 0.0179(12) 0.0201(11) -0.0022(9) 0.0001(9) -0.0008(9)
C17 0.0293(13) 0.0243(12) 0.0140(10) 0.0026(10) 0.0012(9) 0.0003(9)
C18 0.0319(13) 0.0220(12) 0.0197(11) -0.0023(10) 0.0095(10) 0.0040(9)
C19 0.0186(11) 0.0171(11) 0.0182(10) -0.0012(9) 0.0063(9) -0.0007(8)
C20 0.0142(10) 0.0146(11) 0.0157(10) 0.0025(8) 0.0052(8) -0.0010(8)
C21 0.0191(11) 0.0214(12) 0.0216(11) -0.0034(9) 0.0083(9) -0.0048(9)
C22 0.0282(13) 0.0256(13) 0.0242(11) -0.0035(10) 0.0162(10) -0.0003(9)
C23 0.0270(13) 0.0261(13) 0.0158(10) 0.0015(10) 0.0087(9) -0.0012(9)
C24 0.0204(12) 0.0251(12) 0.0196(10) -0.0029(10) 0.0049(9) -0.0040(9)
C25 0.0160(11) 0.0211(12) 0.0174(10) -0.0002(9) 0.0056(8) 0.0007(9)
C26 0.0147(10) 0.0120(10) 0.0193(10) -0.0003(8) 0.0079(8) -0.0001(8)
C27 0.0161(11) 0.0199(12) 0.0210(10) 0.0019(9) 0.0040(9) 0.0003(9)
C28 0.0171(12) 0.0220(12) 0.0395(14) 0.0045(10) 0.0066(10) 0.0019(10)
C29 0.0240(13) 0.0196(12) 0.0497(15) 0.0025(10) 0.0226(12) -0.0036(11)
C30 0.0363(14) 0.0220(13) 0.0315(13) -0.0033(11) 0.0221(11) -0.0058(10)
C31 0.0258(12) 0.0206(12) 0.0192(10) 0.0007(10) 0.0088(9) 0.0020(9)
C32 0.0178(11) 0.0154(11) 0.0144(9) -0.0003(9) 0.0007(8) -0.0005(8)
C33 0.0194(12) 0.0204(12) 0.0273(12) 0.0023(10) -0.0013(9) -0.0004(10)
C34 0.0358(15) 0.0176(13) 0.0365(14) 0.0076(11) -0.0056(11) 0.0019(11)
C35 0.0493(17) 0.0201(13) 0.0329(14) -0.0060(12) 0.0012(12) 0.0103(11)
C36 0.0391(16) 0.0296(14) 0.0358(14) -0.0068(12) 0.0158(12) 0.0087(11)
C37 0.0259(13) 0.0227(12) 0.0254(11) 0.0005(10) 0.0091(10) 0.0048(10)
Cl1 0.0484(4) 0.0482(4) 0.0329(3) -0.0163(3) 0.0207(3) 0.0031(3)
Cl2 0.0320(4) 0.0366(4) 0.0549(4) 0.0016(3) 0.0188(3) -0.0048(3)
C38 0.069(3) 0.053(2) 0.173(4) 0.033(2) 0.092(3) 0.070(3)

loop_
_atom_type_symbol
_atom_type_description
_atom_type_scat_dispersion_real
_atom_type_scat_dispersion_imag
_atom_type_scat_source
C C 0.0033 0.0016 'International Tables Vol C Tables 4.2.6.8 and 6.1.1.4'
H H 0.0000 0.0000 'International Tables Vol C Tables 4.2.6.8 and 6.1.1.4'
O O 0.0106 0.0060 'International Tables Vol C Tables 4.2.6.8 and 6.1.1.4'
P P 0.1023 0.0942 'International Tables Vol C Tables 4.2.6.8 and 6.1.1.4'
Cu Cu 0.3201 1.2651 'International Tables Vol C Tables 4.2.6.8 and 6.1.1.4'
Cl Cl 0.1484 0.1585 'International Tables Vol C Tables 4.2.6.8 and 6.1.1.4'

loop_
_geom_angle_atom_site_label_1
_geom_angle_atom_site_label_2
_geom_angle_atom_site_label_3
_geom_angle_site_symmetry_1
_geom_angle_site_symmetry_3
_geom_angle
O2 Cu1 O1 . . 80.57(5)
O2 Cu1 P1 . . 111.21(4)
O1 Cu1 P1 . . 111.92(4)
O2 Cu1 P2 . . 116.46(4)
O1 Cu1 P2 . . 100.25(4)
P1 Cu1 P2 . . 125.72(2)
C14 P1 C2 . . 103.61(9)
C14 P1 C8 . . 102.50(9)
C2 P1 C8 . . 102.30(9)
C14 P1 Cu1 . . 114.07(7)
C2 P1 Cu1 . . 118.44(7)
C8 P1 Cu1 . . 113.96(7)
C20 P2 C26 . . 103.91(9)
C20 P2 C32 . . 103.18(9)
C26 P2 C32 . . 103.90(10)
C20 P2 Cu1 . . 120.45(7)
C26 P2 Cu1 . . 110.67(7)
C32 P2 Cu1 . . 113.10(7)
C1 O1 Cu1 . . 112.31(12)
C1 O2 Cu1 3_566 . 112.97(12)
O2 C1 O1 3_566 . 125.87(18)
O2 C1 C1 3_566 3_566 117.4(2)
O1 C1 C1 . 3_566 116.8(2)
C3 C2 C7 . . 118.68(19)
C3 C2 P1 . . 118.08(16)
C7 C2 P1 . . 123.14(16)
C4 C3 C2 . . 120.7(2)
C4 C3 H3A . . 119.7
C2 C3 H3A . . 119.7
C3 C4 C5 . . 120.2(2)
C3 C4 H4A . . 119.9
C5 C4 H4A . . 119.9
C4 C5 C6 . . 119.5(2)
C4 C5 H5A . . 120.2
C6 C5 H5A . . 120.2
C7 C6 C5 . . 120.3(2)
C7 C6 H6A . . 119.8
C5 C6 H6A . . 119.8
C6 C7 C2 . . 120.52(19)
C6 C7 H7A . . 119.7
C2 C7 H7A . . 119.7
C13 C8 C9 . . 119.1(2)
C13 C8 P1 . . 117.61(16)
C9 C8 P1 . . 123.27(16)
C10 C9 C8 . . 120.3(2)
C10 C9 H9A . . 119.9
C8 C9 H9A . . 119.9
C11 C10 C9 . . 120.4(2)
C11 C10 H10A . . 119.8
C9 C10 H10A . . 119.8
C10 C11 C12 . . 119.5(2)
C10 C11 H11A . . 120.2
C12 C11 H11A . . 120.2
C13 C12 C11 . . 120.5(2)
C13 C12 H12A . . 119.7
C11 C12 H12A . . 119.7
C12 C13 C8 . . 120.2(2)
C12 C13 H13A . . 119.9
C8 C13 H13A . . 119.9
C15 C14 C19 . . 119.30(19)
C15 C14 P1 . . 122.34(16)
C19 C14 P1 . . 118.36(16)
C16 C15 C14 . . 120.4(2)
C16 C15 H15A . . 119.8
C14 C15 H15A . . 119.8
C17 C16 C15 . . 120.0(2)
C17 C16 H16A . . 120.0
C15 C16 H16A . . 120.0
C18 C17 C16 . . 120.1(2)
C18 C17 H17A . . 119.9
C16 C17 H17A . . 119.9
C17 C18 C19 . . 120.2(2)
C17 C18 H18A . . 119.9
C19 C18 H18A . . 119.9
C18 C19 C14 . . 119.9(2)
C18 C19 H19A . . 120.0
C14 C19 H19A . . 120.0
C21 C20 C25 . . 119.10(19)
C21 C20 P2 . . 118.78(16)
C25 C20 P2 . . 122.08(16)
C22 C21 C20 . . 120.3(2)
C22 C21 H21A . . 119.9
C20 C21 H21A . . 119.9
C23 C22 C21 . . 120.2(2)
C23 C22 H22A . . 119.9
C21 C22 H22A . . 119.9
C24 C23 C22 . . 119.9(2)
C24 C23 H23A . . 120.0
C22 C23 H23A . . 120.0
C23 C24 C25 . . 120.3(2)
C23 C24 H24A . . 119.8
C25 C24 H24A . . 119.8
C24 C25 C20 . . 120.1(2)
C24 C25 H25A . . 119.9
C20 C25 H25A . . 119.9
C31 C26 C27 . . 119.2(2)
C31 C26 P2 . . 116.21(16)
C27 C26 P2 . . 124.47(16)
C28 C27 C26 . . 120.0(2)
C28 C27 H27A . . 120.0
C26 C27 H27A . . 120.0
C29 C28 C27 . . 120.5(2)
C29 C28 H28A . . 119.7
C27 C28 H28A . . 119.7
C28 C29 C30 . . 119.7(2)
C28 C29 H29A . . 120.1
C30 C29 H29A . . 120.1
C31 C30 C29 . . 120.2(2)
C31 C30 H30A . . 119.9
C29 C30 H30A . . 119.9
C30 C31 C26 . . 120.4(2)
C30 C31 H31A . . 119.8
C26 C31 H31A . . 119.8
C37 C32 C33 . . 119.0(2)
C37 C32 P2 . . 124.09(17)
C33 C32 P2 . . 116.90(17)
C34 C33 C32 . . 120.2(2)
C34 C33 H33A . . 119.9
C32 C33 H33A . . 119.9
C35 C34 C33 . . 120.2(2)
C35 C34 H34A . . 119.9
C33 C34 H34A . . 119.9
C34 C35 C36 . . 120.0(2)
C34 C35 H35A . . 120.0
C36 C35 H35A . . 120.0
C35 C36 C37 . . 120.4(3)
C35 C36 H36A . . 119.8
C37 C36 H36A . . 119.8
C32 C37 C36 . . 120.2(2)
C32 C37 H37A . . 119.9
C36 C37 H37A . . 119.9
Cl2 C38 Cl1 . . 113.68(18)
Cl2 C38 H38B . . 108.8
Cl1 C38 H38B . . 108.8
Cl2 C38 H38A . . 108.8
Cl1 C38 H38A . . 108.8
H38B C38 H38A . . 107.7

loop_
_geom_bond_atom_site_label_1
_geom_bond_atom_site_label_2
_geom_bond_site_symmetry_2
_geom_bond_distance
Cu1 O2 . 2.0794(14)
Cu1 O1 . 2.1099(14)
Cu1 P1 . 2.2213(6)
Cu1 P2 . 2.2281(6)
P1 C14 . 1.831(2)
P1 C2 . 1.832(2)
P1 C8 . 1.835(2)
P2 C20 . 1.819(2)
P2 C26 . 1.827(2)
P2 C32 . 1.828(2)
O1 C1 . 1.254(2)
O2 C1 3_566 1.254(2)
C1 O2 3_566 1.254(2)
C1 C1 3_566 1.568(4)
C2 C3 . 1.396(3)
C2 C7 . 1.396(3)
C3 C4 . 1.384(3)
C3 H3A . 0.9500
C4 C5 . 1.387(3)
C4 H4A . 0.9500
C5 C6 . 1.390(3)
C5 H5A . 0.9500
C6 C7 . 1.383(3)
C6 H6A . 0.9500
C7 H7A . 0.9500
C8 C13 . 1.394(3)
C8 C9 . 1.396(3)
C9 C10 . 1.389(3)
C9 H9A . 0.9500
C10 C11 . 1.383(3)
C10 H10A . 0.9500
C11 C12 . 1.388(3)
C11 H11A . 0.9500
C12 C13 . 1.386(3)
C12 H12A . 0.9500
C13 H13A . 0.9500
C14 C15 . 1.392(3)
C14 C19 . 1.397(3)
C15 C16 . 1.388(3)
C15 H15A . 0.9500
C16 C17 . 1.384(3)
C16 H16A . 0.9500
C17 C18 . 1.382(3)
C17 H17A . 0.9500
C18 C19 . 1.391(3)
C18 H18A . 0.9500
C19 H19A . 0.9500
C20 C21 . 1.394(3)
C20 C25 . 1.398(3)
C21 C22 . 1.388(3)
C21 H21A . 0.9500
C22 C23 . 1.385(3)
C22 H22A . 0.9500
C23 C24 . 1.382(3)
C23 H23A . 0.9500
C24 C25 . 1.387(3)
C24 H24A . 0.9500
C25 H25A . 0.9500
C26 C31 . 1.394(3)
C26 C27 . 1.395(3)
C27 C28 . 1.390(3)
C27 H27A . 0.9500
C28 C29 . 1.381(3)
C28 H28A . 0.9500
C29 C30 . 1.388(4)
C29 H29A . 0.9500
C30 C31 . 1.384(3)
C30 H30A . 0.9500
C31 H31A . 0.9500
C32 C37 . 1.388(3)
C32 C33 . 1.394(3)
C33 C34 . 1.393(4)
C33 H33A . 0.9500
C34 C35 . 1.374(4)
C34 H34A . 0.9500
C35 C36 . 1.376(4)
C35 H35A . 0.9500
C36 C37 . 1.390(3)
C36 H36A . 0.9500
C37 H37A . 0.9500
Cl1 C38 . 1.761(4)
Cl2 C38 . 1.737(3)
C38 H38B . 0.9900
C38 H38A . 0.9900

loop_
_geom_torsion_atom_site_label_1
_geom_torsion_atom_site_label_2
_geom_torsion_atom_site_label_3
_geom_torsion_atom_site_label_4
_geom_torsion_site_symmetry_4
_geom_torsion
O2 Cu1 P1 C14 . 79.79(8)
O1 Cu1 P1 C14 . -8.32(9)
P2 Cu1 P1 C14 . -130.02(7)
O2 Cu1 P1 C2 . -157.87(8)
O1 Cu1 P1 C2 . 114.03(8)
P2 Cu1 P1 C2 . -7.68(8)
O2 Cu1 P1 C8 . -37.48(8)
O1 Cu1 P1 C8 . -125.58(8)
P2 Cu1 P1 C8 . 112.72(7)
O2 Cu1 P2 C20 . 61.84(9)
O1 Cu1 P2 C20 . 146.33(9)
P1 Cu1 P2 C20 . -86.99(8)
O2 Cu1 P2 C26 . -176.83(8)
O1 Cu1 P2 C26 . -92.34(8)
P1 Cu1 P2 C26 . 34.34(8)
O2 Cu1 P2 C32 . -60.73(9)
O1 Cu1 P2 C32 . 23.77(9)
P1 Cu1 P2 C32 . 150.44(8)
O2 Cu1 O1 C1 . -1.49(13)
P1 Cu1 O1 C1 . 107.70(13)
P2 Cu1 O1 C1 . -116.89(13)
O1 Cu1 O2 C1 3_566 1.51(13)
P1 Cu1 O2 C1 3_566 -108.46(13)
P2 Cu1 O2 C1 3_566 98.33(13)
Cu1 O1 C1 O2 3_566 -178.72(16)
Cu1 O1 C1 C1 3_566 1.2(3)
C14 P1 C2 C3 . 171.60(16)
C8 P1 C2 C3 . -82.10(18)
Cu1 P1 C2 C3 . 44.12(18)
C14 P1 C2 C7 . -12.1(2)
C8 P1 C2 C7 . 94.24(18)
Cu1 P1 C2 C7 . -139.54(15)
C7 C2 C3 C4 . -2.0(3)
P1 C2 C3 C4 . 174.51(17)
C2 C3 C4 C5 . 0.9(3)
C3 C4 C5 C6 . 1.0(3)
C4 C5 C6 C7 . -1.6(3)
C5 C6 C7 C2 . 0.5(3)
C3 C2 C7 C6 . 1.3(3)
P1 C2 C7 C6 . -174.98(16)
C14 P1 C8 C13 . -75.12(17)
C2 P1 C8 C13 . 177.72(16)
Cu1 P1 C8 C13 . 48.64(17)
C14 P1 C8 C9 . 104.56(18)
C2 P1 C8 C9 . -2.60(19)
Cu1 P1 C8 C9 . -131.68(16)
C13 C8 C9 C10 . 0.2(3)
P1 C8 C9 C10 . -179.45(17)
C8 C9 C10 C11 . 0.9(3)
C9 C10 C11 C12 . -0.8(3)
C10 C11 C12 C13 . -0.5(3)
C11 C12 C13 C8 . 1.7(3)
C9 C8 C13 C12 . -1.5(3)
P1 C8 C13 C12 . 178.17(16)
C2 P1 C14 C15 . 79.48(19)
C8 P1 C14 C15 . -26.7(2)
Cu1 P1 C14 C15 . -150.37(15)
C2 P1 C14 C19 . -100.01(17)
C8 P1 C14 C19 . 153.83(17)
Cu1 P1 C14 C19 . 30.14(18)
C19 C14 C15 C16 . -0.1(3)
P1 C14 C15 C16 . -179.54(17)
C14 C15 C16 C17 . 1.2(3)
C15 C16 C17 C18 . -1.1(4)
C16 C17 C18 C19 . -0.2(4)
C17 C18 C19 C14 . 1.4(3)
C15 C14 C19 C18 . -1.2(3)
P1 C14 C19 C18 . 178.27(17)
C26 P2 C20 C21 . -102.92(18)
C32 P2 C20 C21 . 148.89(17)
Cu1 P2 C20 C21 . 21.7(2)
C26 P2 C20 C25 . 74.82(19)
C32 P2 C20 C25 . -33.4(2)
Cu1 P2 C20 C25 . -160.60(15)
C25 C20 C21 C22 . -1.3(3)
P2 C20 C21 C22 . 176.49(18)
C20 C21 C22 C23 . 0.3(3)
C21 C22 C23 C24 . 0.7(4)
C22 C23 C24 C25 . -0.6(4)
C23 C24 C25 C20 . -0.5(3)
C21 C20 C25 C24 . 1.4(3)
P2 C20 C25 C24 . -176.32(17)
C20 P2 C26 C31 . 177.94(17)
C32 P2 C26 C31 . -74.41(18)
Cu1 P2 C26 C31 . 47.28(18)
C20 P2 C26 C27 . 2.3(2)
C32 P2 C26 C27 . 109.95(19)
Cu1 P2 C26 C27 . -128.36(18)
C31 C26 C27 C28 . -0.4(3)
P2 C26 C27 C28 . 175.17(17)
C26 C27 C28 C29 . 1.1(4)
C27 C28 C29 C30 . -0.5(4)
C28 C29 C30 C31 . -0.9(4)
C29 C30 C31 C26 . 1.7(4)
C27 C26 C31 C30 . -1.1(3)
P2 C26 C31 C30 . -176.95(18)
C20 P2 C32 C37 . 101.43(19)
C26 P2 C32 C37 . -6.8(2)
Cu1 P2 C32 C37 . -126.83(17)
C20 P2 C32 C33 . -80.39(18)
C26 P2 C32 C33 . 171.41(16)
Cu1 P2 C32 C33 . 51.35(18)
C37 C32 C33 C34 . -0.2(3)
P2 C32 C33 C34 . -178.49(17)
C32 C33 C34 C35 . 0.7(4)
C33 C34 C35 C36 . -0.9(4)
C34 C35 C36 C37 . 0.6(4)
C33 C32 C37 C36 . -0.1(3)
P2 C32 C37 C36 . 178.04(18)
C35 C36 C37 C32 . -0.1(4)
